data_4329608
loop_
_publ_author_name
'Mukesh Kumar'
'Natalie A. Dixon'
'Anna C. Merkle'
'Matthias Zeller'
'Nicolai Lehnert'
'Elizabeth T. Papish'

_publ_contact_author_address
;Dr. Elizabeth T. Papish
Assistant Professor and Graduate Advisor
Department of Chemistry
Drexel University
410 Stratton Hall
3141 Chestnut St.
Philadelphia, PA 19104
;
_publ_contact_author_email ep322@drexel.edu
_publ_contact_author_name 'Elizabeth Papish'
_publ_contact_author_phone 215-895-2666
_publ_section_title
;
 Hydrotris(triazolyl)borate Complexes as Functional Models for Cu Nitrite
 Reductase: The Electronic Influence of Distal Nitrogens
;
_journal_name_full 'Inorganic Chemistry'
_journal_page_first 7004
_journal_page_last 7006
_journal_paper_doi 10.1021/ic300160c
_journal_volume 51
_journal_year 2012
_chemical_formula_sum 'C21 H37 B Cu N10 O3'
_chemical_formula_weight 551.96
_chemical_name_systematic
; 
 ? 
;
_space_group_IT_number 15
_symmetry_cell_setting monoclinic
_symmetry_space_group_name_Hall '-C 2yc'
_symmetry_space_group_name_H-M 'C 1 2/c 1'
_atom_sites_solution_hydrogens geom
_atom_sites_solution_primary direct
_atom_sites_solution_secondary difmap
_audit_creation_method SHELXL-97
_cell_angle_alpha 90.00
_cell_angle_beta 94.455(2)
_cell_angle_gamma 90.00
_cell_formula_units_Z 8
_cell_length_a 21.567(4)
_cell_length_b 11.712(2)
_cell_length_c 22.135(4)
_cell_measurement_reflns_used 8207
_cell_measurement_temperature 100(2)
_cell_measurement_theta_max 30.93
_cell_measurement_theta_min 2.54
_cell_volume 5574.2(17)
_computing_cell_refinement 'Apex2 v2009.7-0'
_computing_data_collection 'Apex2 v2009.7-0 (Bruker, 2009)'
_computing_data_reduction 'Apex2 v2009.7-0'
_computing_molecular_graphics 'SHELXTL 6.14'
_computing_publication_material 'SHELXTL 6.14'
_computing_structure_refinement 'SHELXTL 6.14'
_computing_structure_solution 'SHELXTL 6.14 (Bruker, 2000-2003; Sheldrick, 2008)'
_diffrn_ambient_temperature 100(2)
_diffrn_measured_fraction_theta_full 0.991
_diffrn_measured_fraction_theta_max 0.911
_diffrn_measurement_device_type 'Bruker AXS SMART APEX CCD diffractometer'
_diffrn_measurement_method '\w scans'
_diffrn_radiation_monochromator graphite
_diffrn_radiation_source 'fine-focus sealed tube'
_diffrn_radiation_type MoK\a
_diffrn_radiation_wavelength 0.71073
_diffrn_reflns_av_R_equivalents 0.0273
_diffrn_reflns_av_sigmaI/netI 0.0300
_diffrn_reflns_limit_h_max 30
_diffrn_reflns_limit_h_min -31
_diffrn_reflns_limit_k_max 16
_diffrn_reflns_limit_k_min -16
_diffrn_reflns_limit_l_max 32
_diffrn_reflns_limit_l_min -30
_diffrn_reflns_number 27246
_diffrn_reflns_theta_full 28.00
_diffrn_reflns_theta_max 31.43
_diffrn_reflns_theta_min 1.85
_diffrn_standards_number 0
_exptl_absorpt_coefficient_mu 0.824
_exptl_absorpt_correction_T_max 0.7463
_exptl_absorpt_correction_T_min 0.6669
_exptl_absorpt_correction_type multi-scan
_exptl_absorpt_process_details 'Apex2  v2009.7-0 (Bruker, 2009)'
_exptl_crystal_colour green
_exptl_crystal_density_diffrn 1.315
_exptl_crystal_description plate
_exptl_crystal_F_000 2328
_exptl_crystal_size_max 0.41
_exptl_crystal_size_mid 0.38
_exptl_crystal_size_min 0.27
_refine_diff_density_max 0.399
_refine_diff_density_min -0.621
_refine_diff_density_rms 0.062
_refine_ls_extinction_method none
_refine_ls_goodness_of_fit_ref 1.034
_refine_ls_hydrogen_treatment constr
_refine_ls_matrix_type full
_refine_ls_number_parameters 337
_refine_ls_number_reflns 8391
_refine_ls_number_restraints 0
_refine_ls_restrained_S_all 1.034
_refine_ls_R_factor_all 0.0463
_refine_ls_R_factor_gt 0.0341
_refine_ls_shift/su_max 0.001
_refine_ls_shift/su_mean 0.000
_refine_ls_structure_factor_coef Fsqd
_refine_ls_weighting_details 'calc w=1/[\s^2^(Fo^2^)+(0.0441P)^2^+4.5582P] where P=(Fo^2^+2Fc^2^)/3'
_refine_ls_weighting_scheme calc
_refine_ls_wR_factor_gt 0.0861
_refine_ls_wR_factor_ref 0.0932
_reflns_number_gt 6751
_reflns_number_total 8391
_reflns_threshold_expression I>2\s(I)
_cod_data_source_file ic300160c_si_002_2.cif
_cod_data_source_block 10pss007_0m
_cod_original_cell_volume 5574.5(16)
_cod_database_code 4329608

loop_
_symmetry_equiv_pos_as_xyz
'x, y, z'
'-x, y, -z+1/2'
'x+1/2, y+1/2, z'
'-x+1/2, y+1/2, -z+1/2'
'-x, -y, -z'
'x, -y, z-1/2'
'-x+1/2, -y+1/2, -z'
'x+1/2, -y+1/2, z-1/2'

loop_
_atom_site_label
_atom_site_type_symbol
_atom_site_fract_x
_atom_site_fract_y
_atom_site_fract_z
_atom_site_U_iso_or_equiv
_atom_site_adp_type
_atom_site_occupancy
_atom_site_symmetry_multiplicity
_atom_site_calc_flag
_atom_site_refinement_flags
B1 B 0.35432(7) 0.30975(12) 0.10830(7) 0.0139(3) Uani 1 1 d .
H1 H 0.3713 0.2468 0.0839 0.017 Uiso 1 1 calc R
C1 C 0.43310(8) 0.10999(12) 0.17768(7) 0.0246(3) Uani 1 1 d .
H1A H 0.4686 0.0783 0.2025 0.037 Uiso 1 1 calc R
H1B H 0.4454 0.1254 0.1367 0.037 Uiso 1 1 calc R
H1C H 0.3987 0.0550 0.1755 0.037 Uiso 1 1 calc R
C2 C 0.41280(6) 0.21810(11) 0.20535(6) 0.0164(3) Uani 1 1 d .
C3 C 0.39908(6) 0.35104(11) 0.26761(6) 0.0159(3) Uani 1 1 d .
C4 C 0.40374(7) 0.41860(13) 0.32603(7) 0.0195(3) Uani 1 1 d .
C5 C 0.40780(8) 0.54676(13) 0.31333(8) 0.0257(3) Uani 1 1 d .
H5A H 0.4450 0.5625 0.2920 0.039 Uiso 1 1 calc R
H5B H 0.4102 0.5888 0.3517 0.039 Uiso 1 1 calc R
H5C H 0.3708 0.5710 0.2881 0.039 Uiso 1 1 calc R
C6 C 0.34696(8) 0.39219(15) 0.36151(7) 0.0270(3) Uani 1 1 d .
H6A H 0.3090 0.4155 0.3375 0.041 Uiso 1 1 calc R
H6B H 0.3504 0.4342 0.3999 0.041 Uiso 1 1 calc R
H6C H 0.3453 0.3101 0.3697 0.041 Uiso 1 1 calc R
C7 C 0.46282(8) 0.38173(17) 0.36424(8) 0.0348(4) Uani 1 1 d .
H7A H 0.4610 0.2996 0.3723 0.052 Uiso 1 1 calc R
H7B H 0.4658 0.4236 0.4027 0.052 Uiso 1 1 calc R
H7C H 0.4994 0.3984 0.3421 0.052 Uiso 1 1 calc R
C8 C 0.43552(6) 0.36788(12) -0.00167(6) 0.0187(3) Uani 1 1 d .
H8A H 0.4034 0.3392 -0.0316 0.028 Uiso 1 1 calc R
H8B H 0.4526 0.3043 0.0231 0.028 Uiso 1 1 calc R
H8C H 0.4688 0.4037 -0.0226 0.028 Uiso 1 1 calc R
C9 C 0.40789(6) 0.45327(12) 0.03779(6) 0.0149(2) Uani 1 1 d .
C10 C 0.38137(6) 0.60962(12) 0.07668(6) 0.0169(3) Uani 1 1 d .
C11 C 0.37592(7) 0.73634(12) 0.08828(7) 0.0233(3) Uani 1 1 d .
C12 C 0.30713(8) 0.77118(15) 0.08307(9) 0.0343(4) Uani 1 1 d .
H12A H 0.2891 0.7557 0.0419 0.052 Uiso 1 1 calc R
H12B H 0.3036 0.8528 0.0919 0.052 Uiso 1 1 calc R
H12C H 0.2848 0.7272 0.1121 0.052 Uiso 1 1 calc R
C13 C 0.40708(8) 0.76441(13) 0.15101(8) 0.0306(4) Uani 1 1 d .
H13A H 0.3862 0.7225 0.1820 0.046 Uiso 1 1 calc R
H13B H 0.4040 0.8466 0.1585 0.046 Uiso 1 1 calc R
H13C H 0.4510 0.7421 0.1528 0.046 Uiso 1 1 calc R
C14 C 0.40951(10) 0.80148(14) 0.04004(9) 0.0379(4) Uani 1 1 d .
H14A H 0.4536 0.7805 0.0432 0.057 Uiso 1 1 calc R
H14B H 0.4055 0.8838 0.0466 0.057 Uiso 1 1 calc R
H14C H 0.3908 0.7816 -0.0004 0.057 Uiso 1 1 calc R
C15 C 0.26072(7) 0.11516(12) 0.05444(7) 0.0206(3) Uani 1 1 d .
H15A H 0.2761 0.0636 0.0871 0.031 Uiso 1 1 calc R
H15B H 0.2936 0.1281 0.0270 0.031 Uiso 1 1 calc R
H15C H 0.2245 0.0808 0.0319 0.031 Uiso 1 1 calc R
C16 C 0.24248(6) 0.22627(11) 0.08081(6) 0.0159(2) Uani 1 1 d .
C17 C 0.18953(6) 0.36174(11) 0.11388(6) 0.0168(3) Uani 1 1 d .
C18 C 0.13373(7) 0.43104(12) 0.12943(7) 0.0217(3) Uani 1 1 d .
C19 C 0.11713(8) 0.39727(15) 0.19339(9) 0.0342(4) Uani 1 1 d .
H19A H 0.1086 0.3151 0.1945 0.051 Uiso 1 1 calc R
H19B H 0.0801 0.4396 0.2036 0.051 Uiso 1 1 calc R
H19C H 0.1520 0.4156 0.2228 0.051 Uiso 1 1 calc R
C20 C 0.14714(7) 0.55888(13) 0.12658(8) 0.0262(3) Uani 1 1 d .
H20A H 0.1828 0.5775 0.1551 0.039 Uiso 1 1 calc R
H20B H 0.1106 0.6017 0.1374 0.039 Uiso 1 1 calc R
H20C H 0.1567 0.5794 0.0854 0.039 Uiso 1 1 calc R
C21 C 0.07860(8) 0.40324(17) 0.08399(10) 0.0414(5) Uani 1 1 d .
H21A H 0.0900 0.4190 0.0428 0.062 Uiso 1 1 calc R
H21B H 0.0429 0.4505 0.0927 0.062 Uiso 1 1 calc R
H21C H 0.0677 0.3224 0.0874 0.062 Uiso 1 1 calc R
Cu1 Cu 0.306471(8) 0.503999(13) 0.178530(8) 0.01536(5) Uani 1 1 d .
N1 N 0.37052(5) 0.38689(9) 0.21541(5) 0.0151(2) Uani 1 1 d .
N2 N 0.37996(5) 0.30019(9) 0.17487(5) 0.0139(2) Uani 1 1 d .
N3 N 0.42529(6) 0.24642(10) 0.26319(5) 0.0182(2) Uani 1 1 d .
N4 N 0.35658(5) 0.52826(10) 0.10950(5) 0.0157(2) Uani 1 1 d .
N5 N 0.37389(5) 0.42682(9) 0.08382(5) 0.0143(2) Uani 1 1 d .
N6 N 0.41331(5) 0.56612(10) 0.03190(5) 0.0175(2) Uani 1 1 d .
N7 N 0.24855(5) 0.39336(9) 0.12578(5) 0.0149(2) Uani 1 1 d .
N8 N 0.28258(5) 0.30525(9) 0.10348(5) 0.0139(2) Uani 1 1 d .
N9 N 0.18379(5) 0.25849(10) 0.08616(6) 0.0180(2) Uani 1 1 d .
N10 N 0.25416(6) 0.61575(12) 0.25233(6) 0.0245(3) Uani 1 1 d .
O1 O 0.28470(6) 0.66480(10) 0.21272(6) 0.0327(3) Uani 1 1 d .
O2 O 0.25444(5) 0.50672(9) 0.24849(5) 0.0229(2) Uani 1 1 d .
O3 O 0.22689(6) 0.66593(12) 0.28962(6) 0.0412(3) Uani 1 1 d .

loop_
_atom_site_aniso_label
_atom_site_aniso_U_11
_atom_site_aniso_U_22
_atom_site_aniso_U_33
_atom_site_aniso_U_23
_atom_site_aniso_U_13
_atom_site_aniso_U_12
B1 0.0156(6) 0.0119(6) 0.0147(7) -0.0018(5) 0.0040(5) -0.0012(5)
C1 0.0336(8) 0.0154(6) 0.0247(8) -0.0020(6) 0.0013(6) 0.0062(6)
C2 0.0176(6) 0.0137(5) 0.0180(6) 0.0009(5) 0.0025(5) 0.0001(5)
C3 0.0139(6) 0.0181(6) 0.0159(6) -0.0010(5) 0.0021(5) 0.0008(5)
C4 0.0187(6) 0.0234(7) 0.0160(6) -0.0044(5) -0.0016(5) 0.0051(5)
C5 0.0275(8) 0.0235(7) 0.0256(8) -0.0069(6) -0.0020(6) -0.0009(6)
C6 0.0328(8) 0.0313(8) 0.0180(7) -0.0002(6) 0.0075(6) 0.0063(7)
C7 0.0325(9) 0.0427(10) 0.0267(9) -0.0137(7) -0.0123(7) 0.0165(8)
C8 0.0178(6) 0.0221(6) 0.0167(7) -0.0042(5) 0.0045(5) -0.0040(5)
C9 0.0135(6) 0.0186(6) 0.0124(6) -0.0003(5) -0.0005(5) -0.0036(5)
C10 0.0171(6) 0.0164(6) 0.0168(6) 0.0012(5) -0.0006(5) -0.0020(5)
C11 0.0287(7) 0.0139(6) 0.0273(8) 0.0021(6) 0.0029(6) -0.0012(5)
C12 0.0348(9) 0.0227(7) 0.0451(11) 0.0053(7) 0.0007(8) 0.0095(7)
C13 0.0367(9) 0.0189(7) 0.0358(9) -0.0076(6) 0.0009(7) -0.0061(6)
C14 0.0521(11) 0.0185(7) 0.0447(11) 0.0086(7) 0.0139(9) -0.0049(7)
C15 0.0209(7) 0.0155(6) 0.0256(7) -0.0059(5) 0.0025(6) -0.0021(5)
C16 0.0187(6) 0.0138(5) 0.0152(6) -0.0010(5) 0.0017(5) -0.0020(5)
C17 0.0168(6) 0.0158(6) 0.0178(7) -0.0011(5) 0.0017(5) -0.0006(5)
C18 0.0159(6) 0.0200(6) 0.0289(8) -0.0079(6) -0.0003(6) 0.0016(5)
C19 0.0309(8) 0.0314(8) 0.0426(10) -0.0073(8) 0.0183(8) -0.0005(7)
C20 0.0240(7) 0.0200(7) 0.0336(9) -0.0031(6) -0.0041(6) 0.0050(6)
C21 0.0188(7) 0.0416(10) 0.0614(13) -0.0272(10) -0.0114(8) 0.0075(7)
Cu1 0.01869(9) 0.01266(8) 0.01535(9) -0.00186(6) 0.00524(6) 0.00110(6)
N1 0.0158(5) 0.0147(5) 0.0152(5) -0.0036(4) 0.0030(4) 0.0006(4)
N2 0.0144(5) 0.0129(5) 0.0148(5) -0.0022(4) 0.0027(4) 0.0001(4)
N3 0.0200(6) 0.0173(5) 0.0173(6) -0.0006(4) 0.0012(4) 0.0016(4)
N4 0.0183(5) 0.0126(5) 0.0164(6) -0.0019(4) 0.0031(4) -0.0007(4)
N5 0.0156(5) 0.0131(5) 0.0143(5) -0.0021(4) 0.0027(4) -0.0008(4)
N6 0.0181(5) 0.0180(5) 0.0166(6) 0.0010(4) 0.0017(4) -0.0038(4)
N7 0.0157(5) 0.0135(5) 0.0158(5) -0.0023(4) 0.0027(4) 0.0011(4)
N8 0.0162(5) 0.0123(5) 0.0134(5) -0.0014(4) 0.0026(4) -0.0003(4)
N9 0.0174(5) 0.0165(5) 0.0202(6) -0.0039(5) 0.0010(4) -0.0017(4)
N10 0.0210(6) 0.0295(7) 0.0228(6) -0.0105(5) 0.0003(5) 0.0066(5)
O1 0.0424(7) 0.0196(5) 0.0376(7) -0.0076(5) 0.0135(6) 0.0006(5)
O2 0.0242(5) 0.0256(5) 0.0196(5) -0.0025(4) 0.0067(4) 0.0046(4)
O3 0.0389(7) 0.0502(8) 0.0355(7) -0.0224(6) 0.0097(6) 0.0131(6)

loop_
_atom_type_symbol
_atom_type_description
_atom_type_scat_dispersion_real
_atom_type_scat_dispersion_imag
_atom_type_scat_source
C C 0.0033 0.0016 'International Tables Vol C Tables 4.2.6.8 and 6.1.1.4'
H H 0.0000 0.0000 'International Tables Vol C Tables 4.2.6.8 and 6.1.1.4'
B B 0.0013 0.0007 'International Tables Vol C Tables 4.2.6.8 and 6.1.1.4'
N N 0.0061 0.0033 'International Tables Vol C Tables 4.2.6.8 and 6.1.1.4'
O O 0.0106 0.0060 'International Tables Vol C Tables 4.2.6.8 and 6.1.1.4'
Cu Cu 0.3201 1.2651 'International Tables Vol C Tables 4.2.6.8 and 6.1.1.4'

loop_
_geom_angle_atom_site_label_1
_geom_angle_atom_site_label_2
_geom_angle_atom_site_label_3
_geom_angle
N2 B1 N8 110.35(10)
N2 B1 N5 108.25(11)
N8 B1 N5 107.80(11)
N2 B1 H1 110.1
N8 B1 H1 110.1
N5 B1 H1 110.1
C2 C1 H1A 109.5
C2 C1 H1B 109.5
H1A C1 H1B 109.5
C2 C1 H1C 109.5
H1A C1 H1C 109.5
H1B C1 H1C 109.5
N3 C2 N2 111.36(12)
N3 C2 C1 124.39(13)
N2 C2 C1 124.25(13)
N1 C3 N3 112.88(12)
N1 C3 C4 124.84(12)
N3 C3 C4 122.27(12)
C3 C4 C5 110.90(12)
C3 C4 C7 108.72(12)
C5 C4 C7 108.67(13)
C3 C4 C6 109.20(12)
C5 C4 C6 110.51(12)
C7 C4 C6 108.78(14)
C4 C5 H5A 109.5
C4 C5 H5B 109.5
H5A C5 H5B 109.5
C4 C5 H5C 109.5
H5A C5 H5C 109.5
H5B C5 H5C 109.5
C4 C6 H6A 109.5
C4 C6 H6B 109.5
H6A C6 H6B 109.5
C4 C6 H6C 109.5
H6A C6 H6C 109.5
H6B C6 H6C 109.5
C4 C7 H7A 109.5
C4 C7 H7B 109.5
H7A C7 H7B 109.5
C4 C7 H7C 109.5
H7A C7 H7C 109.5
H7B C7 H7C 109.5
C9 C8 H8A 109.5
C9 C8 H8B 109.5
H8A C8 H8B 109.5
C9 C8 H8C 109.5
H8A C8 H8C 109.5
H8B C8 H8C 109.5
N6 C9 N5 111.19(12)
N6 C9 C8 124.63(12)
N5 C9 C8 124.18(12)
N4 C10 N6 112.27(12)
N4 C10 C11 124.63(13)
N6 C10 C11 123.09(12)
C10 C11 C13 109.30(12)
C10 C11 C12 109.62(13)
C13 C11 C12 111.40(14)
C10 C11 C14 108.77(13)
C13 C11 C14 109.01(14)
C12 C11 C14 108.70(14)
C11 C12 H12A 109.5
C11 C12 H12B 109.5
H12A C12 H12B 109.5
C11 C12 H12C 109.5
H12A C12 H12C 109.5
H12B C12 H12C 109.5
C11 C13 H13A 109.5
C11 C13 H13B 109.5
H13A C13 H13B 109.5
C11 C13 H13C 109.5
H13A C13 H13C 109.5
H13B C13 H13C 109.5
C11 C14 H14A 109.5
C11 C14 H14B 109.5
H14A C14 H14B 109.5
C11 C14 H14C 109.5
H14A C14 H14C 109.5
H14B C14 H14C 109.5
C16 C15 H15A 109.5
C16 C15 H15B 109.5
H15A C15 H15B 109.5
C16 C15 H15C 109.5
H15A C15 H15C 109.5
H15B C15 H15C 109.5
N9 C16 N8 111.18(12)
N9 C16 C15 124.20(12)
N8 C16 C15 124.61(12)
N7 C17 N9 112.91(12)
N7 C17 C18 124.78(12)
N9 C17 C18 122.31(12)
C17 C18 C20 111.10(12)
C17 C18 C21 109.10(12)
C20 C18 C21 108.73(14)
C17 C18 C19 108.51(13)
C20 C18 C19 110.39(13)
C21 C18 C19 108.98(15)
C18 C19 H19A 109.5
C18 C19 H19B 109.5
H19A C19 H19B 109.5
C18 C19 H19C 109.5
H19A C19 H19C 109.5
H19B C19 H19C 109.5
C18 C20 H20A 109.5
C18 C20 H20B 109.5
H20A C20 H20B 109.5
C18 C20 H20C 109.5
H20A C20 H20C 109.5
H20B C20 H20C 109.5
C18 C21 H21A 109.5
C18 C21 H21B 109.5
H21A C21 H21B 109.5
C18 C21 H21C 109.5
H21A C21 H21C 109.5
H21B C21 H21C 109.5
N4 Cu1 O2 170.72(5)
N4 Cu1 N1 90.69(5)
O2 Cu1 N1 95.94(5)
N4 Cu1 N7 89.78(5)
O2 Cu1 N7 95.53(5)
N1 Cu1 N7 99.27(5)
N4 Cu1 O1 107.68(5)
O2 Cu1 O1 63.08(5)
N1 Cu1 O1 127.91(5)
N7 Cu1 O1 128.11(5)
N4 Cu1 N10 139.18(5)
O2 Cu1 N10 31.58(4)
N1 Cu1 N10 114.91(5)
N7 Cu1 N10 114.79(5)
O1 Cu1 N10 31.50(5)
C3 N1 N2 104.47(11)
C3 N1 Cu1 143.08(9)
N2 N1 Cu1 111.02(8)
C2 N2 N1 107.36(11)
C2 N2 B1 132.03(11)
N1 N2 B1 120.61(11)
C2 N3 C3 103.91(12)
C10 N4 N5 104.92(11)
C10 N4 Cu1 142.79(10)
N5 N4 Cu1 112.29(8)
C9 N5 N4 107.22(11)
C9 N5 B1 130.83(11)
N4 N5 B1 121.95(10)
C9 N6 C10 104.39(11)
C17 N7 N8 104.36(11)
C17 N7 Cu1 143.37(9)
N8 N7 Cu1 110.60(8)
C16 N8 N7 107.77(11)
C16 N8 B1 131.70(11)
N7 N8 B1 120.53(10)
C16 N9 C17 103.78(11)
O3 N10 O1 123.95(15)
O3 N10 O2 122.54(15)
O1 N10 O2 113.51(12)
O3 N10 Cu1 176.68(13)
O1 N10 Cu1 59.32(7)
O2 N10 Cu1 54.19(7)
N10 O1 Cu1 89.18(8)
N10 O2 Cu1 94.23(8)

loop_
_geom_bond_atom_site_label_1
_geom_bond_atom_site_label_2
_geom_bond_distance
B1 N2 1.5372(19)
B1 N8 1.5435(18)
B1 N5 1.5451(18)
B1 H1 1.0000
C1 C2 1.4872(19)
C1 H1A 0.9800
C1 H1B 0.9800
C1 H1C 0.9800
C2 N3 1.3299(18)
C2 N2 1.3442(17)
C3 N1 1.3343(18)
C3 N3 1.3562(17)
C3 C4 1.5127(19)
C4 C5 1.531(2)
C4 C7 1.535(2)
C4 C6 1.537(2)
C5 H5A 0.9800
C5 H5B 0.9800
C5 H5C 0.9800
C6 H6A 0.9800
C6 H6B 0.9800
C6 H6C 0.9800
C7 H7A 0.9800
C7 H7B 0.9800
C7 H7C 0.9800
C8 C9 1.4829(19)
C8 H8A 0.9800
C8 H8B 0.9800
C8 H8C 0.9800
C9 N6 1.3342(18)
C9 N5 1.3370(17)
C10 N4 1.3349(17)
C10 N6 1.3498(18)
C10 C11 1.512(2)
C11 C13 1.531(2)
C11 C12 1.534(2)
C11 C14 1.539(2)
C12 H12A 0.9800
C12 H12B 0.9800
C12 H12C 0.9800
C13 H13A 0.9800
C13 H13B 0.9800
C13 H13C 0.9800
C14 H14A 0.9800
C14 H14B 0.9800
C14 H14C 0.9800
C15 C16 1.4915(19)
C15 H15A 0.9800
C15 H15B 0.9800
C15 H15C 0.9800
C16 N9 1.3351(17)
C16 N8 1.3371(17)
C17 N7 1.3323(17)
C17 N9 1.3572(17)
C17 C18 1.5132(19)
C18 C20 1.527(2)
C18 C21 1.532(2)
C18 C19 1.539(2)
C19 H19A 0.9800
C19 H19B 0.9800
C19 H19C 0.9800
C20 H20A 0.9800
C20 H20B 0.9800
C20 H20C 0.9800
C21 H21A 0.9800
C21 H21B 0.9800
C21 H21C 0.9800
Cu1 N4 1.9596(12)
Cu1 O2 1.9820(11)
Cu1 N1 2.0689(12)
Cu1 N7 2.0919(12)
Cu1 O1 2.0965(11)
Cu1 N10 2.4374(13)
N1 N2 1.3807(15)
N4 N5 1.3810(15)
N7 N8 1.3797(15)
N10 O3 1.2033(16)
N10 O1 1.2737(18)
N10 O2 1.2799(17)

loop_
_geom_torsion_atom_site_label_1
_geom_torsion_atom_site_label_2
_geom_torsion_atom_site_label_3
_geom_torsion_atom_site_label_4
_geom_torsion
N1 C3 C4 C5 -33.09(18)
N3 C3 C4 C5 145.64(13)
N1 C3 C4 C7 -152.52(14)
N3 C3 C4 C7 26.22(19)
N1 C3 C4 C6 88.92(16)
N3 C3 C4 C6 -92.34(15)
N4 C10 C11 C13 62.22(19)
N6 C10 C11 C13 -116.56(16)
N4 C10 C11 C12 -60.1(2)
N6 C10 C11 C12 121.08(16)
N4 C10 C11 C14 -178.86(15)
N6 C10 C11 C14 2.4(2)
N7 C17 C18 C20 31.9(2)
N9 C17 C18 C20 -148.64(14)
N7 C17 C18 C21 151.73(16)
N9 C17 C18 C21 -28.8(2)
N7 C17 C18 C19 -89.67(17)
N9 C17 C18 C19 89.83(17)
N3 C3 N1 N2 -0.93(14)
C4 C3 N1 N2 177.91(12)
N3 C3 N1 Cu1 162.89(11)
C4 C3 N1 Cu1 -18.3(2)
N4 Cu1 N1 C3 140.85(16)
O2 Cu1 N1 C3 -32.65(16)
N7 Cu1 N1 C3 -129.26(15)
O1 Cu1 N1 C3 27.62(18)
N10 Cu1 N1 C3 -6.29(17)
N4 Cu1 N1 N2 -55.95(9)
O2 Cu1 N1 N2 130.55(8)
N7 Cu1 N1 N2 33.94(9)
O1 Cu1 N1 N2 -169.18(7)
N10 Cu1 N1 N2 156.90(8)
N3 C2 N2 N1 -0.08(15)
C1 C2 N2 N1 -179.48(13)
N3 C2 N2 B1 179.86(12)
C1 C2 N2 B1 0.5(2)
C3 N1 N2 C2 0.60(13)
Cu1 N1 N2 C2 -169.07(8)
C3 N1 N2 B1 -179.35(11)
Cu1 N1 N2 B1 10.98(13)
N8 B1 N2 C2 112.25(15)
N5 B1 N2 C2 -129.99(14)
N8 B1 N2 N1 -67.82(14)
N5 B1 N2 N1 49.94(14)
N2 C2 N3 C3 -0.47(15)
C1 C2 N3 C3 178.94(13)
N1 C3 N3 C2 0.89(15)
C4 C3 N3 C2 -177.99(12)
N6 C10 N4 N5 -0.05(16)
C11 C10 N4 N5 -178.95(13)
N6 C10 N4 Cu1 179.80(12)
C11 C10 N4 Cu1 0.9(3)
N1 Cu1 N4 C10 -130.77(17)
N7 Cu1 N4 C10 129.97(17)
O1 Cu1 N4 C10 -0.31(18)
N10 Cu1 N4 C10 0.4(2)
N1 Cu1 N4 N5 49.07(9)
N7 Cu1 N4 N5 -50.19(9)
O1 Cu1 N4 N5 179.53(9)
N10 Cu1 N4 N5 -179.75(8)
N6 C9 N5 N4 -0.38(15)
C8 C9 N5 N4 179.98(12)
N6 C9 N5 B1 179.60(13)
C8 C9 N5 B1 0.0(2)
C10 N4 N5 C9 0.25(14)
Cu1 N4 N5 C9 -179.65(9)
C10 N4 N5 B1 -179.73(12)
Cu1 N4 N5 B1 0.37(15)
N2 B1 N5 C9 120.51(14)
N8 B1 N5 C9 -120.11(14)
N2 B1 N5 N4 -59.50(15)
N8 B1 N5 N4 59.87(15)
N5 C9 N6 C10 0.34(15)
C8 C9 N6 C10 179.98(13)
N4 C10 N6 C9 -0.18(16)
C11 C10 N6 C9 178.75(13)
N9 C17 N7 N8 0.82(15)
C18 C17 N7 N8 -179.64(13)
N9 C17 N7 Cu1 -161.55(12)
C18 C17 N7 Cu1 18.0(3)
N4 Cu1 N7 C17 -141.28(17)
O2 Cu1 N7 C17 31.10(17)
N1 Cu1 N7 C17 128.05(16)
O1 Cu1 N7 C17 -28.76(19)
N10 Cu1 N7 C17 5.00(18)
N4 Cu1 N7 N8 56.98(9)
O2 Cu1 N7 N8 -130.64(8)
N1 Cu1 N7 N8 -33.68(9)
O1 Cu1 N7 N8 169.50(8)
N10 Cu1 N7 N8 -156.73(8)
N9 C16 N8 N7 0.94(16)
C15 C16 N8 N7 -177.52(13)
N9 C16 N8 B1 -179.92(13)
C15 C16 N8 B1 1.6(2)
C17 N7 N8 C16 -1.04(14)
Cu1 N7 N8 C16 167.83(9)
C17 N7 N8 B1 179.71(12)
Cu1 N7 N8 B1 -11.42(14)
N2 B1 N8 C16 -111.11(15)
N5 B1 N8 C16 130.86(14)
N2 B1 N8 N7 67.94(14)
N5 B1 N8 N7 -50.09(15)
N8 C16 N9 C17 -0.42(16)
C15 C16 N9 C17 178.04(13)
N7 C17 N9 C16 -0.28(16)
C18 C17 N9 C16 -179.83(13)
N4 Cu1 N10 O1 -1.31(13)
O2 Cu1 N10 O1 -179.91(14)
N1 Cu1 N10 O1 122.61(9)
N7 Cu1 N10 O1 -123.19(9)
N4 Cu1 N10 O2 178.60(8)
N1 Cu1 N10 O2 -57.49(10)
N7 Cu1 N10 O2 56.72(10)
O1 Cu1 N10 O2 179.91(14)
O3 N10 O1 Cu1 -179.33(14)
O2 N10 O1 Cu1 -0.08(13)
N4 Cu1 O1 N10 179.10(9)
O2 Cu1 O1 N10 0.05(8)
N1 Cu1 O1 N10 -75.57(10)
N7 Cu1 O1 N10 74.93(11)
O3 N10 O2 Cu1 179.35(14)
O1 N10 O2 Cu1 0.09(13)
N1 Cu1 O2 N10 129.74(9)
N7 Cu1 O2 N10 -130.31(9)
O1 Cu1 O2 N10 -0.05(8)
